data_7706498
loop_
_publ_author_name
'Wang, Le'
'Sun, Haochen'
'Sun, Chun'
'Xu, Da'
'Tao, Jiaqi'
'Wei, Tong'
'Zhang, Zi-Hui'
'Zhang, Yonghui'
'Wang, Ziying'
'Bi, Wengang'

_publ_section_title
;
 Lead-free, stable orange-red-emitting hybrid copper based
 organic-inorganic compounds.
;
_journal_issue 8
_journal_name_full 'Dalton transactions (Cambridge, England : 2003)'
_journal_page_first 2766
_journal_page_last 2773
_journal_paper_doi 10.1039/d0dt04413j
_journal_volume 50
_journal_year 2021
_chemical_formula_sum 'C32 H44 Cu4 I4 N4'
_chemical_formula_weight 1246.47
_space_group_crystal_system monoclinic
_space_group_IT_number 9
_space_group_name_Hall 'C -2yc'
_space_group_name_H-M_alt 'C 1 c 1'
_atom_sites_solution_hydrogens geom
_audit_creation_method SHELXL-2018/3
_audit_update_record
;
2020-12-28 deposited with the CCDC.	2021-01-25 downloaded from the CCDC.
;
_cell_angle_alpha 90
_cell_angle_beta 97.055(7)
_cell_angle_gamma 90
_cell_formula_units_Z 4
_cell_length_a 10.3866(9)
_cell_length_b 10.3829(9)
_cell_length_c 38.197(4)
_cell_measurement_reflns_used 9893
_cell_measurement_temperature 193(2)
_cell_measurement_theta_max 56.98
_cell_measurement_theta_min 4.05
_cell_volume 4088.1(7)
_computing_structure_refinement 'SHELXL-2018/3 (Sheldrick, 2018)'
_diffrn_ambient_temperature 193(2)
_diffrn_measured_fraction_theta_full 1.000
_diffrn_measured_fraction_theta_max 0.975
_diffrn_measurement_device_type 'BRUKER D8 VENTURE PHOTON II'
_diffrn_radiation_type GaK\a
_diffrn_radiation_wavelength 1.34139
_diffrn_reflns_av_R_equivalents 0.0795
_diffrn_reflns_av_unetI/netI 0.0889
_diffrn_reflns_Laue_measured_fraction_full 1.000
_diffrn_reflns_Laue_measured_fraction_max 0.975
_diffrn_reflns_limit_h_max 12
_diffrn_reflns_limit_h_min -12
_diffrn_reflns_limit_k_max 12
_diffrn_reflns_limit_k_min -12
_diffrn_reflns_limit_l_max 47
_diffrn_reflns_limit_l_min -47
_diffrn_reflns_number 20021
_diffrn_reflns_point_group_measured_fraction_full 1.000
_diffrn_reflns_point_group_measured_fraction_max 0.975
_diffrn_reflns_theta_full 53.594
_diffrn_reflns_theta_max 57.113
_diffrn_reflns_theta_min 2.028
_exptl_absorpt_coefficient_mu 27.548
_exptl_crystal_density_diffrn 2.025
_exptl_crystal_description block
_exptl_crystal_F_000 2368
_refine_diff_density_max 3.111
_refine_diff_density_min -2.826
_refine_diff_density_rms 0.384
_refine_ls_abs_structure_details
;
 Twinning involves inversion, so Flack parameter cannot be determined
;
_refine_ls_extinction_coef 0.00015(5)
_refine_ls_extinction_expression Fc^*^=kFc[1+0.001xFc^2^\l^3^/sin(2\q)]^-1/4^
_refine_ls_extinction_method 'SHELXL-2018/3 (Sheldrick 2018)'
_refine_ls_goodness_of_fit_ref 1.066
_refine_ls_hydrogen_treatment constr
_refine_ls_matrix_type full
_refine_ls_number_parameters 401
_refine_ls_number_reflns 8068
_refine_ls_number_restraints 777
_refine_ls_restrained_S_all 1.021
_refine_ls_R_factor_all 0.1326
_refine_ls_R_factor_gt 0.1146
_refine_ls_shift/su_max 0.000
_refine_ls_shift/su_mean 0.000
_refine_ls_structure_factor_coef Fsqd
_refine_ls_weighting_details 'w=1/[\s^2^(Fo^2^)+(0.1691P)^2^+330.5826P] where P=(Fo^2^+2Fc^2^)/3'
_refine_ls_weighting_scheme calc
_refine_ls_wR_factor_gt 0.3028
_refine_ls_wR_factor_ref 0.3218
_reflns_Friedel_coverage 0.999
_reflns_Friedel_fraction_full 1.000
_reflns_Friedel_fraction_max 0.975
_reflns_number_gt 6635
_reflns_number_total 8068
_reflns_threshold_expression 'I > 2\s(I)'
_cod_data_source_file d0dt04413j2.cif
_cod_data_source_block ZNZ5464_0m
_cod_depositor_comments 'Adding full bibliography for 7706497--7706498.cif.'
_cod_original_cell_volume 4088.1(6)
_cod_original_sg_symbol_H-M 'C c'
_cod_database_code 7706498
_shelx_shelxl_version_number 2018/3
_shelx_space_group_comment
;
The symmetry employed for this shelxl refinement is uniquely defined
by the following loop, which should always be used as a source of
symmetry information in preference to the above space-group names.
They are only intended as comments.
;

loop_
_space_group_symop_operation_xyz
'x, y, z'
'x, -y, z+1/2'
'x+1/2, y+1/2, z'
'x+1/2, -y+1/2, z+1/2'

loop_
_atom_site_label
_atom_site_type_symbol
_atom_site_fract_x
_atom_site_fract_y
_atom_site_fract_z
_atom_site_U_iso_or_equiv
_atom_site_adp_type
_atom_site_occupancy
_atom_site_site_symmetry_order
_atom_site_calc_flag
_atom_site_refinement_flags_posn
_atom_site_refinement_flags_adp
_atom_site_refinement_flags_occupancy
_atom_site_disorder_assembly
_atom_site_disorder_group
Cu1 Cu 0.6877(9) 0.3314(8) 0.5372(3) 0.0488(16) Uani 1 1 d . U . . .
Cu2 Cu 0.4442(9) 0.3825(8) 0.5351(3) 0.0495(16) Uani 1 1 d . U . . .
Cu3 Cu 0.5694(9) 0.4738(8) 0.4839(3) 0.0484(16) Uani 1 1 d . U . . .
Cu4 Cu 0.5221(9) 0.2265(7) 0.4867(3) 0.0484(16) Uani 1 1 d . U . . .
I1 I 0.7591(6) 0.3097(3) 0.47134(16) 0.0464(8) Uani 1 1 d . U . . .
I2 I 0.3232(6) 0.3855(3) 0.46858(17) 0.0474(8) Uani 1 1 d . U . . .
I3 I 0.6059(6) 0.5763(3) 0.54926(17) 0.0484(8) Uani 1 1 d . U . . .
I4 I 0.5334(5) 0.1414(3) 0.55319(17) 0.0467(8) Uani 1 1 d . U . . .
C1_1 C 0.852(6) 0.281(4) 0.6086(10) 0.057(6) Uani 1 1 d D U . . .
H1A_1 H 0.795587 0.204571 0.609556 0.069 Uiso 1 1 calc R U . . .
H1AB_1 H 0.940299 0.256422 0.619608 0.069 Uiso 1 1 calc R U . . .
C2_1 C 0.803(5) 0.387(4) 0.6297(9) 0.058(5) Uani 1 1 d D U . . .
H2A_1 H 0.718686 0.417713 0.617511 0.069 Uiso 1 1 calc R U . . .
H2AB_1 H 0.864576 0.459499 0.631257 0.069 Uiso 1 1 calc R U . . .
C3_1 C 0.784(4) 0.343(5) 0.6662(9) 0.061(5) Uani 1 1 d D U . . .
C4_1 C 0.870(4) 0.291(6) 0.7247(10) 0.063(6) Uani 1 1 d D U . . .
H4_1 H 0.941693 0.297467 0.742735 0.075 Uiso 1 1 calc R U . . .
C5_1 C 0.891(4) 0.319(6) 0.6914(11) 0.061(6) Uani 1 1 d D U . . .
H5_1 H 0.976708 0.323498 0.685226 0.073 Uiso 1 1 calc R U . . .
C6_1 C 0.762(5) 0.255(6) 0.7337(11) 0.063(6) Uani 1 1 d D U . . .
H6_1 H 0.755400 0.217859 0.756125 0.075 Uiso 1 1 calc R U . . .
C7_1 C 0.652(4) 0.273(6) 0.7091(11) 0.062(6) Uani 1 1 d D U . . .
H7_1 H 0.568044 0.264161 0.716570 0.075 Uiso 1 1 calc R U . . .
C8_1 C 0.661(4) 0.303(6) 0.6747(11) 0.062(6) Uani 1 1 d D U . . .
H8_1 H 0.587732 0.297214 0.657149 0.074 Uiso 1 1 calc R U . . .
N1_1 N 0.859(4) 0.315(5) 0.5705(8) 0.054(5) Uani 1 1 d D U . . .
H1B_1 H 0.908381 0.254493 0.561252 0.065 Uiso 1 1 calc R U . . .
H1C_1 H 0.901765 0.391399 0.570005 0.065 Uiso 1 1 calc R U . . .
C1_2 C 0.504(6) 0.079(3) 0.4172(9) 0.054(6) Uani 1 1 d D U . . .
H1A_2 H 0.430642 0.134640 0.407371 0.064 Uiso 1 1 calc R U . . .
H1AB_2 H 0.585121 0.121656 0.412501 0.064 Uiso 1 1 calc R U . . .
C2_2 C 0.493(5) -0.047(3) 0.3984(9) 0.053(5) Uani 1 1 d D U . . .
H2A_2 H 0.404816 -0.082811 0.399079 0.064 Uiso 1 1 calc R U . . .
H2AB_2 H 0.556098 -0.108517 0.410682 0.064 Uiso 1 1 calc R U . . .
C3_2 C 0.518(4) -0.033(5) 0.3607(9) 0.054(5) Uani 1 1 d D U . . .
C4_2 C 0.661(4) -0.029(5) 0.3170(10) 0.055(5) Uani 1 1 d D U . . .
H4_2 H 0.747652 -0.020577 0.311437 0.066 Uiso 1 1 calc R U . . .
C5_2 C 0.644(4) -0.038(5) 0.3514(10) 0.055(5) Uani 1 1 d D U . . .
H5_2 H 0.716071 -0.046928 0.368973 0.066 Uiso 1 1 calc R U . . .
C6_2 C 0.570(4) -0.033(5) 0.2916(10) 0.056(6) Uani 1 1 d D U . . .
H6_2 H 0.586142 -0.049606 0.268138 0.067 Uiso 1 1 calc R U . . .
C7_2 C 0.444(4) -0.010(5) 0.2996(10) 0.054(5) Uani 1 1 d D U . . .
H7_2 H 0.377313 0.010968 0.281063 0.065 Uiso 1 1 calc R U . . .
C8_2 C 0.414(4) -0.018(5) 0.3333(10) 0.054(5) Uani 1 1 d D U . . .
H8_2 H 0.326304 -0.012706 0.338273 0.065 Uiso 1 1 calc R U . . .
N1_2 N 0.503(5) 0.069(4) 0.4566(8) 0.050(5) Uani 1 1 d D U . . .
H1B_2 H 0.567857 0.014051 0.464929 0.060 Uiso 1 1 calc R U . . .
H1C_2 H 0.427041 0.030662 0.460343 0.060 Uiso 1 1 calc R U . . .
C1_3 C 0.331(4) 0.369(6) 0.6043(10) 0.061(6) Uani 1 1 d D U . . .
H1A_3 H 0.370590 0.282535 0.607578 0.073 Uiso 1 1 calc R U . . .
H1AB_3 H 0.394429 0.432693 0.615044 0.073 Uiso 1 1 calc R U . . .
C2_3 C 0.213(4) 0.374(5) 0.6231(9) 0.062(6) Uani 1 1 d D U . . .
H2A_3 H 0.147154 0.314043 0.611374 0.074 Uiso 1 1 calc R U . . .
H2AB_3 H 0.176731 0.461711 0.621224 0.074 Uiso 1 1 calc R U . . .
C3_3 C 0.241(5) 0.338(4) 0.6613(9) 0.062(5) Uani 1 1 d D U . . .
C4_3 C 0.256(6) 0.182(4) 0.7072(10) 0.063(6) Uani 1 1 d D U . . .
H4_3 H 0.240810 0.096737 0.714272 0.076 Uiso 1 1 calc R U . . .
C5_3 C 0.235(6) 0.210(4) 0.6725(10) 0.063(6) Uani 1 1 d D U . . .
H5_3 H 0.216727 0.143135 0.655727 0.075 Uiso 1 1 calc R U . . .
C6_3 C 0.296(6) 0.264(5) 0.7312(10) 0.063(6) Uani 1 1 d D U . . .
H6_3 H 0.324143 0.236526 0.754693 0.076 Uiso 1 1 calc R U . . .
C7_3 C 0.296(6) 0.394(4) 0.7219(10) 0.064(6) Uani 1 1 d D U . . .
H7_3 H 0.315393 0.456372 0.739868 0.077 Uiso 1 1 calc R U . . .
C8_3 C 0.270(6) 0.434(4) 0.6878(10) 0.063(6) Uani 1 1 d D U . . .
H8_3 H 0.271351 0.522631 0.681840 0.076 Uiso 1 1 calc R U . . .
N1_3 N 0.303(4) 0.396(5) 0.5651(9) 0.057(5) Uani 1 1 d D U . . .
H1B_3 H 0.270082 0.477629 0.562673 0.069 Uiso 1 1 calc R U . . .
H1C_3 H 0.238186 0.341847 0.556129 0.069 Uiso 1 1 calc R U . . .
C1_4 C 0.605(4) 0.602(6) 0.4148(10) 0.062(6) Uani 1 1 d D U . . .
H1A_4 H 0.619089 0.687040 0.404009 0.074 Uiso 1 1 calc R U . . .
H1AB_4 H 0.685061 0.550931 0.414311 0.074 Uiso 1 1 calc R U . . .
C2_4 C 0.496(4) 0.536(5) 0.3931(9) 0.065(6) Uani 1 1 d D U . . .
H2A_4 H 0.416558 0.589169 0.392221 0.079 Uiso 1 1 calc R U . . .
H2AB_4 H 0.478181 0.452649 0.404405 0.079 Uiso 1 1 calc R U . . .
C3_4 C 0.525(5) 0.510(4) 0.3561(9) 0.067(6) Uani 1 1 d D U . . .
C4_4 C 0.573(6) 0.367(4) 0.3113(11) 0.069(6) Uani 1 1 d D U . . .
H4_4 H 0.594821 0.281701 0.304826 0.083 Uiso 1 1 calc R U . . .
C5_4 C 0.552(6) 0.387(4) 0.3450(11) 0.068(6) Uani 1 1 d D U . . .
H5_4 H 0.556105 0.316538 0.361163 0.082 Uiso 1 1 calc R U . . .
C6_4 C 0.566(7) 0.453(5) 0.2876(10) 0.069(6) Uani 1 1 d D U . . .
H6_4 H 0.574579 0.432125 0.263804 0.083 Uiso 1 1 calc R U . . .
C7_4 C 0.544(6) 0.580(4) 0.2976(11) 0.068(6) Uani 1 1 d D U . . .
H7_4 H 0.547381 0.646855 0.280708 0.082 Uiso 1 1 calc R U . . .
C8_4 C 0.520(6) 0.611(4) 0.3308(11) 0.068(6) Uani 1 1 d D U . . .
H8_4 H 0.499888 0.697379 0.336789 0.082 Uiso 1 1 calc R U . . .
N1_4 N 0.583(5) 0.623(5) 0.4528(8) 0.058(5) Uani 1 1 d D U . . .
H1B_4 H 0.508336 0.669261 0.452647 0.070 Uiso 1 1 calc R U . . .
H1C_4 H 0.648539 0.673291 0.463041 0.070 Uiso 1 1 calc R U . . .

loop_
_atom_site_aniso_label
_atom_site_aniso_U_11
_atom_site_aniso_U_22
_atom_site_aniso_U_33
_atom_site_aniso_U_23
_atom_site_aniso_U_13
_atom_site_aniso_U_12
Cu1 0.037(3) 0.047(4) 0.063(4) 0.004(3) 0.008(3) 0.000(3)
Cu2 0.041(3) 0.050(4) 0.061(3) 0.001(3) 0.018(3) -0.008(3)
Cu3 0.045(3) 0.039(3) 0.064(4) 0.003(3) 0.018(3) -0.011(3)
Cu4 0.048(3) 0.037(3) 0.063(3) -0.004(3) 0.015(3) -0.008(3)
I1 0.0447(16) 0.0367(15) 0.0617(18) -0.0023(14) 0.0227(14) -0.0124(13)
I2 0.0398(16) 0.0374(16) 0.065(2) 0.0044(14) 0.0087(14) -0.0150(14)
I3 0.0417(16) 0.0420(18) 0.0623(19) -0.0060(14) 0.0098(14) -0.0088(14)
I4 0.0357(16) 0.0448(18) 0.0615(19) 0.0107(15) 0.0134(14) -0.0067(14)
C1_1 0.051(11) 0.051(12) 0.071(12) 0.000(11) 0.012(11) 0.024(10)
C2_1 0.052(10) 0.051(11) 0.072(11) -0.005(10) 0.013(10) 0.025(9)
C3_1 0.058(10) 0.053(11) 0.073(11) -0.004(10) 0.011(10) 0.023(9)
C4_1 0.061(11) 0.054(12) 0.074(12) -0.004(11) 0.010(11) 0.023(10)
C5_1 0.059(11) 0.053(11) 0.072(12) -0.005(10) 0.010(10) 0.022(10)
C6_1 0.062(11) 0.054(12) 0.074(12) -0.004(11) 0.012(11) 0.021(10)
C7_1 0.060(11) 0.054(12) 0.073(12) -0.005(11) 0.011(11) 0.022(10)
C8_1 0.059(11) 0.054(11) 0.073(12) -0.005(10) 0.010(10) 0.021(10)
N1_1 0.046(10) 0.049(10) 0.069(10) -0.002(10) 0.013(9) 0.021(9)
C1_2 0.062(12) 0.034(10) 0.066(12) -0.002(10) 0.014(11) -0.004(10)
C2_2 0.061(11) 0.035(9) 0.064(11) 0.000(9) 0.015(10) -0.005(9)
C3_2 0.063(11) 0.037(9) 0.064(11) -0.003(9) 0.016(9) -0.003(9)
C4_2 0.063(12) 0.039(10) 0.064(12) -0.004(10) 0.015(10) -0.004(10)
C5_2 0.064(11) 0.039(10) 0.064(11) -0.003(9) 0.014(10) -0.004(10)
C6_2 0.066(12) 0.039(10) 0.063(12) -0.003(10) 0.015(10) -0.003(10)
C7_2 0.064(12) 0.038(10) 0.063(12) -0.003(10) 0.015(10) -0.003(10)
C8_2 0.063(11) 0.038(10) 0.063(11) -0.003(9) 0.015(10) -0.004(10)
N1_2 0.056(10) 0.031(9) 0.065(10) -0.001(9) 0.017(9) -0.006(9)
C1_3 0.060(12) 0.060(12) 0.065(12) -0.006(11) 0.015(11) -0.007(11)
C2_3 0.063(11) 0.062(11) 0.063(11) -0.007(10) 0.017(10) -0.006(10)
C3_3 0.065(11) 0.061(11) 0.064(11) -0.007(10) 0.017(10) -0.004(10)
C4_3 0.067(12) 0.060(12) 0.064(12) -0.008(11) 0.016(11) -0.003(11)
C5_3 0.066(12) 0.061(12) 0.064(11) -0.007(10) 0.016(10) -0.002(11)
C6_3 0.068(12) 0.060(12) 0.063(12) -0.007(11) 0.016(11) -0.002(11)
C7_3 0.068(12) 0.061(12) 0.065(12) -0.009(11) 0.017(11) -0.003(11)
C8_3 0.067(12) 0.062(12) 0.064(11) -0.007(10) 0.017(10) -0.003(11)
N1_3 0.052(10) 0.058(11) 0.064(10) -0.005(10) 0.014(9) -0.009(10)
C1_4 0.065(12) 0.056(12) 0.064(12) 0.010(11) 0.009(11) -0.022(11)
C2_4 0.068(11) 0.061(11) 0.067(11) 0.008(10) 0.006(10) -0.026(10)
C3_4 0.071(12) 0.063(12) 0.066(11) 0.006(10) 0.004(10) -0.023(10)
C4_4 0.073(13) 0.065(13) 0.067(12) 0.004(11) 0.004(11) -0.021(11)
C5_4 0.072(12) 0.064(12) 0.067(12) 0.006(11) 0.004(11) -0.022(11)
C6_4 0.073(12) 0.066(13) 0.068(12) 0.004(11) 0.005(11) -0.022(11)
C7_4 0.072(12) 0.065(13) 0.067(12) 0.007(11) 0.004(11) -0.023(11)
C8_4 0.072(12) 0.066(12) 0.066(12) 0.006(11) 0.004(11) -0.021(11)
N1_4 0.059(10) 0.051(10) 0.064(10) 0.006(10) 0.010(10) -0.022(10)

loop_
_atom_type_symbol
_atom_type_description
_atom_type_scat_dispersion_real
_atom_type_scat_dispersion_imag
_atom_type_scat_source
C C 0.0137 0.0067 'International Tables Vol C Tables 4.2.6.8 and 6.1.1.4'
H H 0.0000 0.0000 'International Tables Vol C Tables 4.2.6.8 and 6.1.1.4'
Cu Cu -2.7974 3.6876 'International Tables Vol C Tables 4.2.6.8 and 6.1.1.4'
I I 0.0030 5.4350 'International Tables Vol C Tables 4.2.6.8 and 6.1.1.4'
N N 0.0241 0.0134 'International Tables Vol C Tables 4.2.6.8 and 6.1.1.4'

loop_
_geom_angle_atom_site_label_1
_geom_angle_atom_site_label_2
_geom_angle_atom_site_label_3
_geom_angle
_geom_angle_site_symmetry_1
_geom_angle_site_symmetry_3
_geom_angle_publ_flag
N1_1 Cu1 Cu2 143.6(10) . . ?
N1_1 Cu1 Cu4 147.9(13) . . ?
Cu2 Cu1 Cu4 61.1(3) . . ?
N1_1 Cu1 I4 107.2(14) . . ?
Cu2 Cu1 I4 62.8(3) . . ?
Cu4 Cu1 I4 60.5(3) . . ?
N1_1 Cu1 Cu3 142.3(14) . . ?
Cu2 Cu1 Cu3 60.5(3) . . ?
Cu4 Cu1 Cu3 58.7(3) . . ?
I4 Cu1 Cu3 110.5(3) . . ?
N1_1 Cu1 I1 104.5(10) . . ?
Cu2 Cu1 I1 111.5(4) . . ?
Cu4 Cu1 I1 61.3(2) . . ?
I4 Cu1 I1 113.1(3) . . ?
Cu3 Cu1 I1 59.8(2) . . ?
N1_1 Cu1 I3 103.5(13) . . ?
Cu2 Cu1 I3 59.4(3) . . ?
Cu4 Cu1 I3 108.5(3) . . ?
I4 Cu1 I3 116.2(3) . . ?
Cu3 Cu1 I3 59.6(3) . . ?
I1 Cu1 I3 111.0(3) . . ?
N1_3 Cu2 Cu1 142.6(13) . . ?
N1_3 Cu2 I3 109.0(15) . . ?
Cu1 Cu2 I3 63.4(3) . . ?
N1_3 Cu2 Cu3 150.2(15) . . ?
Cu1 Cu2 Cu3 61.8(3) . . ?
I3 Cu2 Cu3 61.3(3) . . ?
N1_3 Cu2 Cu4 139.4(15) . . ?
Cu1 Cu2 Cu4 60.9(3) . . ?
I3 Cu2 Cu4 111.6(3) . . ?
Cu3 Cu2 Cu4 59.1(3) . . ?
N1_3 Cu2 I2 104.6(13) . . ?
Cu1 Cu2 I2 112.0(3) . . ?
I3 Cu2 I2 113.4(3) . . ?
Cu3 Cu2 I2 61.0(3) . . ?
Cu4 Cu2 I2 59.8(3) . . ?
N1_3 Cu2 I4 100.0(15) . . ?
Cu1 Cu2 I4 60.1(3) . . ?
I3 Cu2 I4 117.4(3) . . ?
Cu3 Cu2 I4 109.4(3) . . ?
Cu4 Cu2 I4 59.6(3) . . ?
I2 Cu2 I4 110.8(3) . . ?
N1_4 Cu3 Cu4 145.4(11) . . ?
N1_4 Cu3 Cu2 143.5(15) . . ?
Cu4 Cu3 Cu2 60.6(3) . . ?
N1_4 Cu3 Cu1 146.2(14) . . ?
Cu4 Cu3 Cu1 60.0(3) . . ?
Cu2 Cu3 Cu1 57.7(3) . . ?
N1_4 Cu3 I1 106.4(15) . . ?
Cu4 Cu3 I1 62.1(3) . . ?
Cu2 Cu3 I1 109.9(3) . . ?
Cu1 Cu3 I1 60.7(3) . . ?
N1_4 Cu3 I3 103.7(11) . . ?
Cu4 Cu3 I3 110.8(3) . . ?
Cu2 Cu3 I3 59.0(2) . . ?
Cu1 Cu3 I3 61.1(2) . . ?
I1 Cu3 I3 113.1(3) . . ?
N1_4 Cu3 I2 105.7(14) . . ?
Cu4 Cu3 I2 60.0(2) . . ?
Cu2 Cu3 I2 60.2(2) . . ?
Cu1 Cu3 I2 108.0(3) . . ?
I1 Cu3 I2 116.0(3) . . ?
I3 Cu3 I2 110.8(3) . . ?
N1_2 Cu4 Cu3 141.9(11) . . ?
N1_2 Cu4 Cu1 139.9(15) . . ?
Cu3 Cu4 Cu1 61.2(3) . . ?
N1_2 Cu4 Cu2 152.0(13) . . ?
Cu3 Cu4 Cu2 60.3(3) . . ?
Cu1 Cu4 Cu2 58.0(3) . . ?
N1_2 Cu4 I2 109.8(14) . . ?
Cu3 Cu4 I2 61.7(3) . . ?
Cu1 Cu4 I2 110.2(3) . . ?
Cu2 Cu4 I2 60.7(3) . . ?
N1_2 Cu4 I4 105.4(11) . . ?
Cu3 Cu4 I4 112.0(3) . . ?
Cu1 Cu4 I4 59.8(2) . . ?
Cu2 Cu4 I4 61.5(2) . . ?
I2 Cu4 I4 113.1(3) . . ?
N1_2 Cu4 I1 99.5(13) . . ?
Cu3 Cu4 I1 60.3(2) . . ?
Cu1 Cu4 I1 60.5(2) . . ?
Cu2 Cu4 I1 108.4(3) . . ?
I2 Cu4 I1 115.9(3) . . ?
I4 Cu4 I1 111.8(3) . . ?
Cu3 I1 Cu1 59.6(2) . . ?
Cu3 I1 Cu4 57.7(2) . . ?
Cu1 I1 Cu4 58.2(2) . . ?
Cu4 I2 Cu2 59.5(2) . . ?
Cu4 I2 Cu3 58.2(2) . . ?
Cu2 I2 Cu3 58.8(2) . . ?
Cu2 I3 Cu3 59.6(2) . . ?
Cu2 I3 Cu1 57.2(2) . . ?
Cu3 I3 Cu1 59.2(2) . . ?
Cu1 I4 Cu4 59.6(2) . . ?
Cu1 I4 Cu2 57.1(2) . . ?
Cu4 I4 Cu2 58.9(2) . . ?
C2_1 C1_1 N1_1 114(3) . . ?
C1_1 C2_1 C3_1 112(3) . . ?
C5_1 C3_1 C8_1 117(3) . . ?
C5_1 C3_1 C2_1 121(3) . . ?
C8_1 C3_1 C2_1 121(3) . . ?
C6_1 C4_1 C5_1 124(4) . . ?
C4_1 C5_1 C3_1 119(3) . . ?
C4_1 C6_1 C7_1 117(3) . . ?
C8_1 C7_1 C6_1 122(3) . . ?
C7_1 C8_1 C3_1 117(3) . . ?
C1_1 N1_1 Cu1 118(3) . . ?
C2_2 C1_2 N1_2 114(2) . . ?
C1_2 C2_2 C3_2 111(3) . . ?
C5_2 C3_2 C8_2 118(3) . . ?
C5_2 C3_2 C2_2 121(3) . . ?
C8_2 C3_2 C2_2 121(3) . . ?
C6_2 C4_2 C5_2 124(3) . . ?
C4_2 C5_2 C3_2 119(3) . . ?
C4_2 C6_2 C7_2 118(3) . . ?
C8_2 C7_2 C6_2 122(3) . . ?
C7_2 C8_2 C3_2 117(3) . . ?
C1_2 N1_2 Cu4 120(2) . . ?
C2_3 C1_3 N1_3 114(3) . . ?
C1_3 C2_3 C3_3 113(3) . . ?
C5_3 C3_3 C8_3 117(3) . . ?
C5_3 C3_3 C2_3 122(3) . . ?
C8_3 C3_3 C2_3 121(3) . . ?
C6_3 C4_3 C5_3 124(3) . . ?
C4_3 C5_3 C3_3 120(3) . . ?
C4_3 C6_3 C7_3 118(3) . . ?
C8_3 C7_3 C6_3 122(3) . . ?
C7_3 C8_3 C3_3 118(3) . . ?
C1_3 N1_3 Cu2 119(3) . . ?
C2_4 C1_4 N1_4 114(3) . . ?
C1_4 C2_4 C3_4 112(3) . . ?
C5_4 C3_4 C8_4 118(3) . . ?
C5_4 C3_4 C2_4 121(3) . . ?
C8_4 C3_4 C2_4 121(3) . . ?
C6_4 C4_4 C5_4 125(3) . . ?
C4_4 C5_4 C3_4 120(3) . . ?
C4_4 C6_4 C7_4 118(3) . . ?
C8_4 C7_4 C6_4 122(3) . . ?
C7_4 C8_4 C3_4 117(3) . . ?
C1_4 N1_4 Cu3 120(4) . . ?

loop_
_geom_bond_atom_site_label_1
_geom_bond_atom_site_label_2
_geom_bond_distance
_geom_bond_site_symmetry_2
_geom_bond_publ_flag
Cu1 N1_1 2.06(5) . ?
Cu1 Cu2 2.576(10) . ?
Cu1 Cu4 2.655(11) . ?
Cu1 I4 2.660(8) . ?
Cu1 Cu3 2.686(11) . ?
Cu1 I1 2.717(9) . ?
Cu1 I3 2.738(9) . ?
Cu2 N1_3 1.98(4) . ?
Cu2 I3 2.635(8) . ?
Cu2 Cu3 2.652(10) . ?
Cu2 Cu4 2.658(11) . ?
Cu2 I2 2.692(9) . ?
Cu2 I4 2.729(9) . ?
Cu3 N1_4 1.97(5) . ?
Cu3 Cu4 2.619(10) . ?
Cu3 I1 2.692(9) . ?
Cu3 I3 2.697(9) . ?
Cu3 I2 2.712(8) . ?
Cu4 N1_2 1.99(4) . ?
Cu4 I2 2.669(9) . ?
Cu4 I4 2.680(9) . ?
Cu4 I1 2.739(8) . ?
C1_1 C2_1 1.492(19) . ?
C1_1 N1_1 1.51(3) . ?
C2_1 C3_1 1.50(4) . ?
C3_1 C5_1 1.40(4) . ?
C3_1 C8_1 1.42(4) . ?
C4_1 C6_1 1.27(4) . ?
C4_1 C5_1 1.35(4) . ?
C6_1 C7_1 1.40(5) . ?
C7_1 C8_1 1.37(4) . ?
C1_2 C2_2 1.492(19) . ?
C1_2 N1_2 1.51(3) . ?
C2_2 C3_2 1.50(4) . ?
C3_2 C5_2 1.39(4) . ?
C3_2 C8_2 1.42(4) . ?
C4_2 C6_2 1.27(4) . ?
C4_2 C5_2 1.35(4) . ?
C6_2 C7_2 1.40(5) . ?
C7_2 C8_2 1.36(4) . ?
C1_3 C2_3 1.489(19) . ?
C1_3 N1_3 1.51(3) . ?
C2_3 C3_3 1.50(4) . ?
C3_3 C5_3 1.40(4) . ?
C3_3 C8_3 1.42(4) . ?
C4_3 C6_3 1.28(4) . ?
C4_3 C5_3 1.35(4) . ?
C6_3 C7_3 1.40(5) . ?
C7_3 C8_3 1.36(4) . ?
C1_4 C2_4 1.493(14) . ?
C1_4 N1_4 1.51(3) . ?
C2_4 C3_4 1.50(4) . ?
C3_4 C5_4 1.39(4) . ?
C3_4 C8_4 1.42(4) . ?
C4_4 C6_4 1.27(4) . ?
C4_4 C5_4 1.35(4) . ?
C6_4 C7_4 1.40(5) . ?
C7_4 C8_4 1.36(4) . ?
